data_7016703
loop_
_publ_author_name
'Gamelas, Carla A.'
'Bandeira, Nuno A. G.'
'Pereira, Cl\'audia C L'
'Calhorda, Maria Jos\'e'
'Herdtweck, Eberhardt'
'Machuqueiro, Miguel'
'Rom\~ao, Carlos C'
'Veiros, Lu\'is F'

_publ_section_title
;
 Indenyl ring slippage in crown thioether complexes [IndMo(CO)(2)L](+)
 and C-S activation of trithiacyclononane: Experimental and theoretical
 studies.
;
_journal_issue 40
_journal_name_full 'Dalton transactions (Cambridge, England : 2003)'
_journal_page_first 10513
_journal_page_last 10525
_journal_paper_doi 10.1039/c1dt10607d
_journal_volume 40
_journal_year 2011
_chemical_formula_moiety 'C14 H15 Mo O S3, B F4'
_chemical_formula_sum 'C14 H15 B F4 Mo O S3'
_chemical_formula_weight 478.22
_chemical_name_systematic ?
_space_group_IT_number 14
_symmetry_cell_setting monoclinic
_symmetry_space_group_name_Hall '-P 2yn'
_symmetry_space_group_name_H-M 'P 1 21/n 1'
_atom_sites_solution_hydrogens geom
_atom_sites_solution_primary direct
_atom_sites_solution_secondary difmap
_cell_angle_alpha 90
_cell_angle_beta 94.07(1)
_cell_angle_gamma 90
_cell_formula_units_Z 4
_cell_length_a 9.542(2)
_cell_length_b 17.268(2)
_cell_length_c 10.837(2)
_cell_measurement_reflns_used 1804
_cell_measurement_temperature 293(1)
_cell_measurement_theta_max 24.76
_cell_measurement_theta_min 2.22
_cell_volume 1781.1(5)
_computing_cell_refinement 'IPDS (STOE, 1997)'
_computing_data_collection 'IPDS (STOE, 1997)'
_computing_data_reduction 'IPDS (STOE, 1997)'
_computing_molecular_graphics 'PLATON (Spek, 2001)'
_computing_publication_material 'PLATON (Spek, 2001)'
_computing_structure_refinement 'SHELXL97 (Sheldrick, 1998)'
_computing_structure_solution 'SIR92 (Altomare, 1994)'
_diffrn_ambient_temperature 293(1)
_diffrn_detector 'imaging plate'
_diffrn_detector_area_resol_mean 67
_diffrn_measured_fraction_theta_full 0.977
_diffrn_measured_fraction_theta_max 0.977
_diffrn_measurement_device 'one-circle diffractometer'
_diffrn_measurement_device_type 'IPDS (STOE&CIE)'
_diffrn_measurement_method 'phi-rotation '
_diffrn_radiation_monochromator graphite
_diffrn_radiation_source 'NONIUS FR 591 rotating anode'
_diffrn_radiation_type 'Mo K\a'
_diffrn_radiation_wavelength 0.71073
_diffrn_reflns_av_R_equivalents 0.0289
_diffrn_reflns_av_sigmaI/netI 0.0200
_diffrn_reflns_limit_h_max 11
_diffrn_reflns_limit_h_min -11
_diffrn_reflns_limit_k_max 20
_diffrn_reflns_limit_k_min -20
_diffrn_reflns_limit_l_max 12
_diffrn_reflns_limit_l_min -12
_diffrn_reflns_number 12002
_diffrn_reflns_theta_full 24.76
_diffrn_reflns_theta_max 24.76
_diffrn_reflns_theta_min 2.22
_diffrn_standards_decay_% 3
_exptl_absorpt_coefficient_mu 1.125
_exptl_absorpt_correction_T_max 1.414
_exptl_absorpt_correction_T_min 0.521
_exptl_absorpt_correction_type multi-scan
_exptl_absorpt_process_details
;
decay correction and absorption correction
with the program INTEGRATE
source: 'IPDS (STOE, 1997)
;
_exptl_crystal_colour 'dark green'
_exptl_crystal_density_diffrn 1.783
_exptl_crystal_density_meas ?
_exptl_crystal_density_method none
_exptl_crystal_description fragment
_exptl_crystal_F_000 952
_exptl_crystal_size_max 0.41
_exptl_crystal_size_mid 0.23
_exptl_crystal_size_min 0.23
_refine_diff_density_max 0.560
_refine_diff_density_min -0.338
_refine_diff_density_rms 0.071
_refine_ls_goodness_of_fit_ref 1.078
_refine_ls_hydrogen_treatment constr
_refine_ls_matrix_type full
_refine_ls_number_parameters 244
_refine_ls_number_reflns 2984
_refine_ls_number_restraints 0
_refine_ls_restrained_S_all 1.078
_refine_ls_R_factor_all 0.0489
_refine_ls_R_factor_gt 0.0401
_refine_ls_shift/su_max 0.000
_refine_ls_shift/su_mean 0.000
_refine_ls_structure_factor_coef Fsqd
_refine_ls_weighting_details 'w=1/[\s^2^(Fo^2^)+(Fo^2^)+(0.0713P)^2^+0.9586P] where P=(Fo^2^+2Fc^2^)/3'
_refine_ls_weighting_scheme sigma
_refine_ls_wR_factor_gt 0.1093
_refine_ls_wR_factor_ref 0.1141
_reflns_number_gt 2528
_reflns_number_total 2984
_reflns_threshold_expression I>2\s(I)
_cod_data_source_file c1dt10607d.txt
_cod_data_source_block compound_6
_cod_depositor_comments
;
The following automatic conversions were performed:

'_symmetry_cell_setting' value 'Monoclinic' changed to 'monoclinic'
according to /home/saulius/struct/CIF-dictionaries/cif_core.dic
dictionary named 'cif_core.dic' version 2.4.1 from 2010-06-29.

Automatic conversion script
Id: cif_fix_values 1715 2011-07-08 13:25:40Z adriana 

The following automatic conversions were performed:

'_exptl_crystal_density_meas' value 'none' was changed to '?' - the
value is perceived as not measured.

Automatic conversion script
Id: cif_fix_values 3008 2015-01-20 13:52:24Z robertas 
;
_cod_original_sg_symbol_H-M 'P 21/n'
_cod_database_code 7016703

loop_
_symmetry_equiv_pos_as_xyz
x,y,z
1/2-x,1/2+y,1/2-z
-x,-y,-z
1/2+x,1/2-y,1/2+z

loop_
_atom_site_aniso_label
_atom_site_aniso_U_11
_atom_site_aniso_U_22
_atom_site_aniso_U_33
_atom_site_aniso_U_23
_atom_site_aniso_U_13
_atom_site_aniso_U_12
Mo 0.0517(2) 0.0499(2) 0.0580(3) -0.0013(1) 0.0025(2) 0.0004(1)
S1 0.0677(7) 0.0743(7) 0.0611(7) -0.0114(5) 0.0052(5) -0.0038(5)
S4 0.0767(8) 0.0526(6) 0.0687(6) 0.0013(5) 0.0067(5) 0.0005(5)
S7 0.0634(7) 0.0807(8) 0.0764(8) 0.0063(6) -0.0095(6) -0.0015(6)
O 0.124(4) 0.062(2) 0.187(5) 0.016(3) 0.064(3) 0.025(2)
C 0.079(3) 0.058(3) 0.106(4) 0.006(2) 0.027(3) 0.006(2)
C2 0.098(4) 0.086(3) 0.067(3) 0.006(2) 0.002(3) -0.005(3)
C3 0.139(6) 0.081(4) 0.088(4) 0.007(3) 0.029(4) -0.015(4)
C5 0.112(5) 0.067(3) 0.127(5) -0.011(3) -0.011(4) -0.023(3)
C6 0.114(5) 0.090(4) 0.125(5) 0.005(4) -0.037(4) -0.025(4)
C21 0.063(3) 0.056(2) 0.089(3) 0.004(2) 0.015(2) -0.006(2)
C22 0.060(3) 0.077(3) 0.071(3) -0.010(2) 0.004(2) -0.015(2)
C23 0.051(2) 0.078(3) 0.066(3) 0.003(2) 0.0010(19) 0.001(2)
C23A 0.050(2) 0.063(2) 0.069(2) -0.0006(19) 0.0058(18) 0.0024(18)
C24 0.073(3) 0.065(3) 0.087(3) -0.005(2) 0.020(2) 0.008(2)
C25 0.084(4) 0.075(3) 0.093(4) -0.022(3) 0.025(3) -0.007(3)
C26 0.075(3) 0.115(5) 0.063(3) -0.017(3) 0.010(2) -0.011(3)
C27 0.061(3) 0.089(3) 0.068(3) 0.010(2) 0.005(2) 0.004(2)
C27A 0.053(2) 0.064(2) 0.065(3) 0.0020(19) 0.011(2) -0.0006(18)
F1 0.287(10) 0.147(5) 0.258(8) 0.051(5) 0.097(7) -0.042(6)
F2 0.239(15) 0.071(5) 0.182(11) -0.024(7) -0.021(11) -0.065(8)
F3 0.27(2) 0.32(3) 0.25(2) 0.20(2) 0.091(18) 0.16(2)
F4 0.170(10) 0.099(6) 0.287(16) 0.047(8) 0.091(11) 0.036(7)
F5 0.207(15) 0.233(19) 0.266(18) -0.027(16) -0.140(14) 0.002(14)
F6 0.34(3) 0.37(4) 0.48(5) 0.19(3) 0.12(3) 0.23(3)
F7 0.30(2) 0.31(2) 0.109(9) -0.084(13) -0.044(11) -0.10(2)
B 0.106(5) 0.064(4) 0.110(5) 0.019(4) -0.025(4) -0.015(4)

loop_
_atom_site_label
_atom_site_type_symbol
_atom_site_thermal_displace_type
_atom_site_fract_x
_atom_site_fract_y
_atom_site_fract_z
_atom_site_occupancy
_atom_site_U_iso_or_equiv
_atom_site_calc_flag
_atom_site_refinement_flags
Mo Mo Uani 0.36342(4) 0.23925(2) 0.16211(3) 1.000 0.0533(1) . .
S1 S Uani 0.33256(14) 0.24933(7) 0.36941(11) 1.000 0.0677(4) . .
S4 S Uani 0.33851(13) 0.09901(6) 0.20240(11) 1.000 0.0659(4) . .
S7 S Uani 0.15359(13) 0.22225(8) 0.04308(12) 1.000 0.0742(4) . .
O O Uani 0.2365(5) 0.4065(2) 0.1681(5) 1.000 0.122(2) . .
C C Uani 0.2858(6) 0.3476(3) 0.1653(5) 1.000 0.0800(19) . .
C2 C Uani 0.3403(6) 0.1527(3) 0.4344(5) 1.000 0.0839(19) . .
C3 C Uani 0.2602(8) 0.0968(3) 0.3513(5) 1.000 0.102(3) . .
C5 C Uani 0.1929(7) 0.0683(3) 0.0959(7) 1.000 0.103(3) . .
C6 C Uani 0.0928(8) 0.1239(4) 0.0597(7) 1.000 0.112(3) . .
C21 C Uani 0.5111(5) 0.3178(3) 0.0558(5) 1.000 0.0689(16) . .
C22 C Uani 0.5811(5) 0.2959(3) 0.1693(4) 1.000 0.0694(17) . .
C23 C Uani 0.5998(5) 0.2158(3) 0.1693(4) 1.000 0.0651(16) . .
C23A C Uani 0.5532(4) 0.1876(3) 0.0481(4) 1.000 0.0606(12) . .
C24 C Uani 0.5561(5) 0.1124(3) -0.0063(5) 1.000 0.0743(17) . .
C25 C Uani 0.5046(6) 0.1049(3) -0.1238(5) 1.000 0.083(2) . .
C26 C Uani 0.4474(6) 0.1676(4) -0.1930(5) 1.000 0.084(2) . .
C27 C Uani 0.4422(5) 0.2402(3) -0.1455(5) 1.000 0.0726(17) . .
C27A C Uani 0.4988(5) 0.2515(2) -0.0222(4) 1.000 0.0603(14) . .
F1 F Uani 0.7629(9) -0.0329(4) 0.3612(8) 1.000 0.227(5) . .
F2 F Uani 0.8649(18) 0.0842(6) 0.3292(14) 0.500 0.166(6) . .
F3 F Uani 0.801(3) 0.0595(17) 0.213(2) 0.500 0.277(14) . .
F4 F Uani 0.9409(15) -0.0231(6) 0.2554(18) 0.500 0.182(7) . .
F5 F Uani 0.9262(18) 0.0197(13) 0.3766(17) 0.500 0.243(10) . .
F6 F Uani 0.723(3) 0.064(2) 0.335(3) 0.500 0.39(2) . .
F7 F Uani 0.787(3) -0.0017(14) 0.1943(13) 0.500 0.242(10) . .
B B Uani 0.8263(9) 0.0172(4) 0.2984(7) 1.000 0.095(3) . .
H21 H Uiso 0.43750 0.13630 0.44620 1.000 0.1090 calc R
H22 H Uiso 0.30110 0.15320 0.51460 1.000 0.1090 calc R
H31 H Uiso 0.16200 0.11170 0.34110 1.000 0.1320 calc R
H32 H Uiso 0.26630 0.04510 0.38610 1.000 0.1320 calc R
H51 H Uiso 0.23160 0.04810 0.02210 1.000 0.1330 calc R
H52 H Uiso 0.14540 0.02580 0.13400 1.000 0.1330 calc R
H61 H Uiso 0.02200 0.12400 0.11970 1.000 0.1460 calc R
H62 H Uiso 0.04700 0.10780 -0.01890 1.000 0.1460 calc R
H211 H Uiso 0.47840 0.36730 0.03540 1.000 0.0900 calc R
H221 H Uiso 0.61000 0.32920 0.23350 1.000 0.0900 calc R
H231 H Uiso 0.63590 0.18590 0.23560 1.000 0.0850 calc R
H241 H Uiso 0.59260 0.07000 0.03830 1.000 0.0960 calc R
H251 H Uiso 0.50670 0.05650 -0.16110 1.000 0.1080 calc R
H261 H Uiso 0.41200 0.15910 -0.27400 1.000 0.1090 calc R
H271 H Uiso 0.40290 0.28100 -0.19210 1.000 0.0950 calc R

loop_
_atom_type_symbol
_atom_type_description
_atom_type_scat_dispersion_real
_atom_type_scat_dispersion_imag
_atom_type_scat_source
S S 0.1246 0.1234 'International Tables Vol C Tables 4.2.6.8 and 6.1.1.4'
O O 0.0106 0.0060 'International Tables Vol C Tables 4.2.6.8 and 6.1.1.4'
Mo Mo -1.6832 0.6857 'International Tables Vol C Tables 4.2.6.8 and 6.1.1.4'
F F 0.0171 0.0103 'International Tables Vol C Tables 4.2.6.8 and 6.1.1.4'
B B 0.0013 0.0007 'International Tables Vol C Tables 4.2.6.8 and 6.1.1.4'
H H 0.0000 0.0000 'International Tables Vol C Tables 4.2.6.8 and 6.1.1.4'
C C 0.0033 0.0016 'International Tables Vol C Tables 4.2.6.8 and 6.1.1.4'

loop_
_geom_angle_atom_site_label_1
_geom_angle_atom_site_label_2
_geom_angle_atom_site_label_3
_geom_angle
_geom_angle_publ_flag
S1 Mo S4 83.16(4) yes
S1 Mo S7 112.84(5) yes
S1 Mo C 80.77(16) yes
S1 Mo C21 124.53(14) yes
S1 Mo C22 96.51(11) yes
S1 Mo C23 100.08(11) yes
S1 Mo C23A 132.64(11) yes
S1 Mo C27A 154.03(11) yes
S4 Mo S7 83.37(5) yes
S4 Mo C 150.01(16) yes
S4 Mo C21 136.79(13) yes
S4 Mo C22 120.64(13) yes
S4 Mo C23 85.85(13) yes
S4 Mo C23A 79.35(12) yes
S4 Mo C27A 106.83(9) yes
S7 Mo C 79.82(16) yes
S7 Mo C21 109.16(13) yes
S7 Mo C22 144.72(12) yes
S7 Mo C23 143.68(12) yes
S7 Mo C23A 108.36(11) yes
S7 Mo C27A 92.38(11) yes
C Mo C21 72.7(2) yes
C Mo C22 86.4(2) yes
C Mo C23 121.8(2) yes
C Mo C23A 129.6(2) yes
C Mo C27A 98.56(18) yes
C21 Mo C22 35.57(17) yes
C21 Mo C23 59.22(17) yes
C21 Mo C23A 57.45(17) yes
C21 Mo C27A 34.44(16) yes
C22 Mo C23 35.46(18) yes
C22 Mo C23A 57.88(16) yes
C22 Mo C27A 57.65(15) yes
C23 Mo C23A 35.38(15) yes
C23 Mo C27A 58.02(15) yes
C23A Mo C27A 33.66(15) yes
Mo S1 C2 107.86(18) yes
Mo S4 C3 103.11(17) yes
Mo S4 C5 104.57(18) yes
C3 S4 C5 102.3(3) yes
Mo S7 C6 109.5(2) yes
F5 F2 F6 99.9(18) yes
F5 F2 B 56.5(10) yes
F6 F2 B 61.1(16) yes
F3 F2 B 52.3(13) yes
F3 F2 F5 103.7(16) yes
F3 F2 F6 67.1(19) yes
F2 F3 F6 55.8(15) yes
F7 F3 B 64.0(17) yes
F2 F3 F7 120(2) yes
F2 F3 B 56.4(11) yes
F6 F3 F7 98(2) yes
F6 F3 B 57.0(16) yes
F5 F4 B 49.5(9) yes
F7 F4 B 46.6(8) yes
F5 F4 F7 96.1(12) yes
F4 F5 B 60.2(10) yes
F2 F5 F4 97.9(14) yes
F2 F5 B 58.0(11) yes
F2 F6 F3 57.1(16) yes
F2 F6 B 53.9(13) yes
F3 F6 B 47.4(15) yes
F3 F7 F4 93(2) yes
F3 F7 B 62.3(16) yes
F4 F7 B 57.6(12) yes
Mo C O 176.7(5) yes
S1 C2 C3 110.9(4) yes
S4 C3 C2 107.2(4) yes
S4 C5 C6 117.1(5) yes
S7 C6 C5 117.2(5) yes
Mo C21 C27A 78.3(3) yes
Mo C21 C22 71.1(3) yes
C22 C21 C27A 108.5(4) no
C21 C22 C23 108.6(4) no
Mo C22 C21 73.3(3) yes
Mo C22 C23 72.1(3) yes
Mo C23 C22 72.5(3) yes
Mo C23 C23A 77.8(3) yes
C22 C23 C23A 107.7(4) no
Mo C23A C23 66.8(2) yes
Mo C23A C24 125.5(3) yes
Mo C23A C27A 74.4(3) yes
C23 C23A C24 132.1(5) no
C23 C23A C27A 107.7(4) no
C24 C23A C27A 120.2(4) no
C23A C24 C25 117.7(5) no
C24 C25 C26 122.4(5) no
C25 C26 C27 122.2(5) no
C26 C27 C27A 117.5(5) no
C21 C27A C27 132.8(4) no
Mo C27A C21 67.3(3) yes
Mo C27A C23A 72.0(2) yes
C23A C27A C27 120.0(4) no
C21 C27A C23A 107.2(4) no
Mo C27A C27 124.4(3) yes
S1 C2 H22 109.42 no
C3 C2 H21 109.55 no
H21 C2 H22 108.09 no
C3 C2 H22 109.43 no
S1 C2 H21 109.43 no
S4 C3 H31 110.25 no
S4 C3 H32 110.24 no
C2 C3 H31 110.25 no
C2 C3 H32 110.29 no
H31 C3 H32 108.62 no
S4 C5 H51 108.03 no
S4 C5 H52 108.00 no
C6 C5 H51 108.05 no
H51 C5 H52 107.21 no
C6 C5 H52 108.06 no
S7 C6 H62 108.03 no
C5 C6 H61 108.00 no
S7 C6 H61 107.98 no
H61 C6 H62 107.29 no
C5 C6 H62 107.90 no
Mo C21 H211 116.71 no
C22 C21 H211 125.71 no
C27A C21 H211 125.83 no
Mo C22 H221 120.63 no
C21 C22 H221 125.77 no
C23 C22 H221 125.63 no
Mo C23 H231 115.75 no
C22 C23 H231 126.19 no
C23A C23 H231 126.12 no
C23A C24 H241 121.23 no
C25 C24 H241 121.09 no
C26 C25 H251 118.71 no
C24 C25 H251 118.89 no
C25 C26 H261 118.92 no
C27 C26 H261 118.90 no
C27A C27 H271 121.27 no
C26 C27 H271 121.19 no
F1 B F2 128.6(10) yes
F1 B F3 138.7(16) yes
F1 B F4 104.5(8) yes
F1 B F5 91.7(11) yes
F1 B F6 82.3(15) yes
F1 B F7 100.8(13) yes
F2 B F3 71.3(15) yes
F2 B F4 109.0(11) yes
F2 B F5 65.5(13) yes
F2 B F6 65.0(16) yes
F2 B F7 124.4(14) yes
F3 B F4 99.6(16) yes
F3 B F5 128.2(18) yes
F3 B F6 76(2) yes
F3 B F7 53.7(17) yes
F4 B F5 70.3(12) yes
F4 B F6 173.1(16) yes
F4 B F7 75.7(16) yes
F5 B F6 108.7(17) yes
F5 B F7 145.7(17) yes
F6 B F7 104(2) yes

loop_
_geom_bond_atom_site_label_1
_geom_bond_atom_site_label_2
_geom_bond_distance
_geom_bond_publ_flag
Mo S1 2.2930(13) yes
Mo S4 2.4751(12) yes
Mo S7 2.3221(14) yes
Mo C 2.013(5) yes
Mo C21 2.320(5) yes
Mo C22 2.292(5) yes
Mo C23 2.287(5) yes
Mo C23A 2.433(4) yes
Mo C27A 2.464(5) yes
S1 C2 1.811(5) yes
S4 C3 1.826(6) yes
S4 C5 1.821(7) yes
S7 C6 1.808(7) yes
F1 B 1.279(11) yes
F2 B 1.252(14) yes
F2 F5 1.34(2) yes
F2 F6 1.40(3) yes
F2 F3 1.42(3) yes
F3 F6 1.56(4) yes
F3 F7 1.08(4) yes
F3 B 1.19(3) yes
F4 F5 1.52(3) yes
F4 F7 1.61(3) yes
F4 B 1.403(16) yes
F5 B 1.23(2) yes
F6 B 1.36(3) yes
F7 B 1.208(18) yes
O C 1.122(6) yes
C2 C3 1.493(8) no
C5 C6 1.391(10) no
C21 C22 1.409(7) no
C21 C27A 1.423(6) no
C22 C23 1.395(7) no
C23 C23A 1.441(6) no
C23A C27A 1.418(6) no
C23A C24 1.427(7) no
C24 C25 1.338(8) no
C25 C26 1.405(8) no
C26 C27 1.357(8) no
C27 C27A 1.419(7) no
C2 H21 0.9695 no
C2 H22 0.9703 no
C3 H31 0.9704 no
C3 H32 0.9693 no
C5 H52 0.9701 no
C5 H51 0.9693 no
C6 H61 0.9703 no
C6 H62 0.9700 no
C21 H211 0.9312 no
C22 H221 0.9293 no
C23 H231 0.9308 no
C24 H241 0.9312 no
C25 H251 0.9292 no
C26 H261 0.9296 no
C27 H271 0.9301 no
